data_2229941
loop_
_publ_author_name
'Azizov, Olimjon'
'Kadirova, Zukhra'
'Azizov, Tohir'
'Tolipov, Samat'
'Ibragimov, Bakhtiyar'

_publ_section_title
;
 <i>catena</i>-Poly[[aqua(benzoato-\k^2^<i>O</i>,<i>O</i>')(benzoic
 acid-\k<i>O</i>)calcium]-\m~3~-benzoato-\k^4^<i>O</i>:<i>O</i>,<i>O</i>':<i>O</i>']
;
_journal_coeditor_code BV2180
_journal_issue 5
_journal_name_full 'Acta Crystallographica Section E'
_journal_page_first m597
_journal_paper_doi 10.1107/S1600536811013493
_journal_volume 67
_journal_year 2011
_chemical_formula_iupac '[Ca (C7 H5 O2)2 (C7 H6 O2) (H2 O)]'
_chemical_formula_moiety 'Ca(C7 H5 O2)2 (C7 H6 O2) H2 O'
_chemical_formula_sum 'C21 H18 Ca O7'
_chemical_formula_weight 422.43
_chemical_name_systematic
;
<i>catena</i>-Poly[[aqua(benzoato-\k^2^<i>O</i>,<i>O</i>')(benzoic
acid-\k<i>O</i>)calcium]-\m~3~-benzoato-
\k^4^<i>O</i>:<i>O</i>,<i>O</i>':<i>O</i>']
;
_space_group_IT_number 14
_symmetry_cell_setting monoclinic
_symmetry_space_group_name_Hall '-P 2yn'
_symmetry_space_group_name_H-M 'P 1 21/n 1'
_atom_sites_solution_hydrogens geom
_atom_sites_solution_primary direct
_atom_sites_solution_secondary difmap
_audit_creation_method SHELXL-97
_cell_angle_alpha 90.00
_cell_angle_beta 94.3750(18)
_cell_angle_gamma 90.00
_cell_formula_units_Z 4
_cell_length_a 15.5535(3)
_cell_length_b 6.61183(16)
_cell_length_c 20.1828(4)
_cell_measurement_reflns_used 3133
_cell_measurement_temperature 293(2)
_cell_measurement_theta_max 70.6259
_cell_measurement_theta_min 3.4621
_cell_volume 2069.49(8)
_computing_cell_refinement
;
CrysAlis PRO (Oxford Diffraction, 2007)
;
_computing_data_collection
;
CrysAlis PRO (Oxford Diffraction, 2007)
;
_computing_data_reduction
;
CrysAlis PRO (Oxford Diffraction, 2007)
;
_computing_molecular_graphics 'ORTEP-3 for Windows (Farrugia, 1997)'
_computing_publication_material 'publCIF (Westrip, 2010)'
_computing_structure_refinement 'SHELXL97 (Sheldrick, 2008)'
_computing_structure_solution 'SHELXS97 (Sheldrick, 2008)'
_diffrn_ambient_temperature 293(2)
_diffrn_detector_area_resol_mean 10.2576
_diffrn_measured_fraction_theta_full 0.962
_diffrn_measured_fraction_theta_max 0.962
_diffrn_measurement_device_type 'Oxford Diffraction Xcalibur Ruby'
_diffrn_measurement_method q/2\q
_diffrn_radiation_monochromator graphite
_diffrn_radiation_source 'Enhance (Cu) X-ray Source'
_diffrn_radiation_type CuK\a
_diffrn_radiation_wavelength 1.54184
_diffrn_reflns_av_R_equivalents 0.0247
_diffrn_reflns_av_sigmaI/netI 0.0309
_diffrn_reflns_limit_h_max 18
_diffrn_reflns_limit_h_min -17
_diffrn_reflns_limit_k_max 7
_diffrn_reflns_limit_k_min -7
_diffrn_reflns_limit_l_max 24
_diffrn_reflns_limit_l_min -22
_diffrn_reflns_number 7257
_diffrn_reflns_theta_full 71.10
_diffrn_reflns_theta_max 71.10
_diffrn_reflns_theta_min 3.46
_exptl_absorpt_coefficient_mu 2.963
_exptl_absorpt_correction_T_max 1.00000
_exptl_absorpt_correction_T_min 0.78202
_exptl_absorpt_correction_type multi-scan
_exptl_absorpt_process_details
;
(CrysAlis PRO; Oxford Diffraction, 2007)
;
_exptl_crystal_colour colourless
_exptl_crystal_density_diffrn 1.356
_exptl_crystal_density_method 'not measured'
_exptl_crystal_description monoclinic
_exptl_crystal_F_000 880
_exptl_crystal_size_max 0.55
_exptl_crystal_size_mid 0.45
_exptl_crystal_size_min 0.40
_refine_diff_density_max 0.267
_refine_diff_density_min -0.263
_refine_ls_extinction_coef 0.0050(4)
_refine_ls_extinction_expression Fc^*^=kFc[1+0.001xFc^2^\l^3^/sin(2\q)]^-1/4^
_refine_ls_extinction_method 'SHELXL97 (Sheldrick, 2008)'
_refine_ls_goodness_of_fit_ref 1.066
_refine_ls_hydrogen_treatment mixed
_refine_ls_matrix_type full
_refine_ls_number_parameters 275
_refine_ls_number_reflns 3847
_refine_ls_number_restraints 0
_refine_ls_restrained_S_all 1.066
_refine_ls_R_factor_all 0.0555
_refine_ls_R_factor_gt 0.0409
_refine_ls_shift/su_max 0.000
_refine_ls_shift/su_mean 0.000
_refine_ls_structure_factor_coef Fsqd
_refine_ls_weighting_details 'calc w=1/[\s^2^(Fo^2^)+(0.0754P)^2^] where P=(Fo^2^+2Fc^2^)/3'
_refine_ls_weighting_scheme calc
_refine_ls_wR_factor_gt 0.1128
_refine_ls_wR_factor_ref 0.1207
_reflns_number_gt 2961
_reflns_number_total 3847
_reflns_threshold_expression I>2\s(I)
_cod_data_source_file bv2180.cif
_cod_data_source_block I
_cod_original_sg_symbol_H-M 'P 21/n'
_cod_database_code 2229941
_cod_database_fobs_code 2229941

loop_
_symmetry_equiv_pos_as_xyz
'x, y, z'
'-x+1/2, y+1/2, -z+1/2'
'-x, -y, -z'
'x-1/2, -y-1/2, z-1/2'

loop_
_atom_site_type_symbol
_atom_site_label
_atom_site_fract_x
_atom_site_fract_y
_atom_site_fract_z
_atom_site_U_iso_or_equiv
_atom_site_adp_type
_atom_site_calc_flag
_atom_site_refinement_flags
_atom_site_occupancy
_atom_site_disorder_assembly
_atom_site_disorder_group
Ca Ca1 0.45197(2) 0.25532(5) 0.033347(19) 0.03194(16) Uani d . 1 . .
O O1W 0.39727(11) 0.2332(3) -0.08057(9) 0.0443(4) Uani d . 1 . .
O O1 0.36276(12) 0.5693(3) 0.16770(10) 0.0675(6) Uani d . 1 . .
O O2 0.33262(10) 0.2999(3) 0.10426(9) 0.0508(4) Uani d . 1 . .
O O3 0.59059(9) 0.0795(2) -0.02003(7) 0.0394(3) Uani d . 1 . .
O O4 0.58487(8) 0.4064(2) -0.00286(7) 0.0368(3) Uani d . 1 . .
O O5 0.54914(11) 0.1360(2) 0.12874(8) 0.0528(4) Uani d . 1 . .
O O6 0.51357(9) 0.4557(2) 0.13481(7) 0.0430(4) Uani d . 1 . .
C C1 0.1629(2) 0.2997(6) 0.14566(18) 0.0862(11) Uani d . 1 . .
H H1A 0.1815 0.1822 0.1258 0.103 Uiso calc R 1 . .
C C2 0.0778(2) 0.3155(8) 0.1610(2) 0.1124(15) Uani d . 1 . .
H H2A 0.0396 0.2089 0.1522 0.135 Uiso calc R 1 . .
C C3 0.0512(3) 0.4885(8) 0.1889(2) 0.1325(19) Uani d . 1 . .
H H3A -0.0059 0.5006 0.1990 0.159 Uiso calc R 1 . .
C C4 0.1074(3) 0.6473(9) 0.2026(3) 0.1310(18) Uani d . 1 . .
H H4A 0.0881 0.7654 0.2216 0.157 Uiso calc R 1 . .
C C5 0.1927(2) 0.6303(6) 0.18807(18) 0.0944(12) Uani d . 1 . .
H H5A 0.2312 0.7358 0.1975 0.113 Uiso calc R 1 . .
C C6 0.21971(16) 0.4540(4) 0.15927(12) 0.0590(7) Uani d . 1 . .
C C7 0.31009(15) 0.4324(4) 0.14106(12) 0.0499(6) Uani d . 1 . .
C C8 0.76481(14) 0.4308(4) 0.02152(12) 0.0492(6) Uani d . 1 . .
H H8A 0.7323 0.5391 0.0351 0.059 Uiso calc R 1 . .
C C9 0.85412(16) 0.4419(5) 0.02713(15) 0.0660(8) Uani d . 1 . .
H H9A 0.8813 0.5579 0.0444 0.079 Uiso calc R 1 . .
C C10 0.90217(16) 0.2842(5) 0.00760(17) 0.0744(9) Uani d . 1 . .
H H10A 0.962 0.2931 0.0110 0.089 Uiso calc R 1 . .
C C11 0.86257(17) 0.1122(5) -0.01702(18) 0.0801(10) Uani d . 1 . .
H H11A 0.8957 0.0043 -0.0301 0.096 Uiso calc R 1 . .
C C12 0.77321(15) 0.0979(4) -0.02254(14) 0.0590(7) Uani d . 1 . .
H H12A 0.7466 -0.0201 -0.0386 0.071 Uiso calc R 1 . .
C C13 0.72419(13) 0.2590(3) -0.00417(11) 0.0378(5) Uani d . 1 . .
C C14 0.62723(12) 0.2463(3) -0.01012(9) 0.0306(4) Uani d . 1 . .
C C15 0.59799(16) 0.4938(4) 0.26173(12) 0.0542(6) Uani d . 1 . .
H H15A 0.5636 0.6006 0.2455 0.065 Uiso calc R 1 . .
C C16 0.64396(19) 0.5095(5) 0.32353(14) 0.0721(8) Uani d . 1 . .
H H16A 0.6395 0.626 0.3489 0.087 Uiso calc R 1 . .
C C17 0.69539(17) 0.3548(6) 0.34678(14) 0.0765(9) Uani d . 1 . .
H H17A 0.7262 0.3663 0.3879 0.092 Uiso calc R 1 . .
C C18 0.70210(18) 0.1819(6) 0.31004(15) 0.0743(9) Uani d . 1 . .
H H18A 0.7377 0.0771 0.3261 0.089 Uiso calc R 1 . .
C C19 0.65589(15) 0.1632(5) 0.24906(12) 0.0553(6) Uani d . 1 . .
H H19A 0.6600 0.0453 0.2244 0.066 Uiso calc R 1 . .
C C20 0.60356(13) 0.3198(4) 0.22475(10) 0.0401(5) Uani d . 1 . .
C C21 0.55280(13) 0.3005(3) 0.15892(10) 0.0379(5) Uani d . 1 . .
H H1W1 0.4060(18) 0.139(5) -0.1002(14) 0.062(10) Uiso d . 1 . .
H H2W1 0.4184(19) 0.325(5) -0.1072(15) 0.074(10) Uiso d . 1 . .
H H1O 0.420(2) 0.543(5) 0.1603(16) 0.090(10) Uiso d . 1 . .

loop_
_atom_site_aniso_label
_atom_site_aniso_U_11
_atom_site_aniso_U_22
_atom_site_aniso_U_33
_atom_site_aniso_U_12
_atom_site_aniso_U_13
_atom_site_aniso_U_23
Ca1 0.0308(2) 0.0223(2) 0.0429(2) -0.00138(15) 0.00329(15) -0.00246(16)
O1W 0.0509(9) 0.0296(9) 0.0512(9) 0.0004(7) -0.0051(7) -0.0028(8)
O1 0.0524(11) 0.0671(13) 0.0837(13) 0.0043(9) 0.0102(9) -0.0329(11)
O2 0.0478(9) 0.0470(10) 0.0600(10) -0.0015(7) 0.0187(7) -0.0103(8)
O3 0.0376(7) 0.0237(8) 0.0574(9) -0.0041(6) 0.0064(6) -0.0038(6)
O4 0.0330(7) 0.0254(7) 0.0518(8) 0.0025(6) 0.0030(6) -0.0031(6)
O5 0.0690(10) 0.0360(9) 0.0523(9) 0.0049(8) -0.0028(8) -0.0066(8)
O6 0.0437(8) 0.0357(9) 0.0490(8) 0.0028(6) -0.0005(6) 0.0012(7)
C1 0.0648(19) 0.103(2) 0.096(2) -0.0124(18) 0.0364(17) -0.032(2)
C2 0.065(2) 0.153(4) 0.124(3) -0.024(2) 0.044(2) -0.046(3)
C3 0.062(2) 0.193(5) 0.148(4) 0.011(3) 0.043(2) -0.056(4)
C4 0.079(3) 0.162(4) 0.157(4) 0.029(3) 0.039(3) -0.064(4)
C5 0.074(2) 0.105(3) 0.107(3) 0.015(2) 0.0255(18) -0.039(2)
C6 0.0508(14) 0.0750(19) 0.0526(13) 0.0080(13) 0.0136(11) -0.0091(13)
C7 0.0498(13) 0.0520(15) 0.0491(13) 0.0048(11) 0.0109(10) -0.0039(12)
C8 0.0369(11) 0.0421(14) 0.0681(15) -0.0041(10) 0.0007(10) -0.0077(12)
C9 0.0414(13) 0.0679(19) 0.0874(19) -0.0160(13) -0.0035(12) -0.0104(16)
C10 0.0273(11) 0.094(2) 0.102(2) -0.0010(14) 0.0051(13) -0.0049(19)
C11 0.0390(13) 0.083(2) 0.119(3) 0.0131(15) 0.0089(14) -0.023(2)
C12 0.0383(12) 0.0518(15) 0.0873(19) 0.0051(11) 0.0074(11) -0.0166(14)
C13 0.0307(10) 0.0364(12) 0.0462(11) -0.0009(8) 0.0028(8) 0.0014(9)
C14 0.0296(9) 0.0256(10) 0.0368(10) -0.0008(8) 0.0045(7) 0.0006(8)
C15 0.0518(13) 0.0597(16) 0.0507(13) 0.0025(12) 0.0003(10) -0.0096(12)
C16 0.0679(17) 0.089(2) 0.0579(15) -0.0055(16) -0.0038(13) -0.0217(16)
C17 0.0522(15) 0.126(3) 0.0501(15) 0.0002(18) -0.0076(12) 0.0002(18)
C18 0.0553(16) 0.106(2) 0.0605(16) 0.0200(17) -0.0007(13) 0.0175(18)
C19 0.0498(13) 0.0640(17) 0.0524(13) 0.0115(12) 0.0053(11) 0.0037(13)
C20 0.0339(10) 0.0482(13) 0.0388(11) -0.0014(9) 0.0059(8) 0.0021(10)
C21 0.0338(10) 0.0386(12) 0.0415(11) -0.0004(9) 0.0053(8) 0.0002(9)

loop_
_atom_type_symbol
_atom_type_description
_atom_type_scat_dispersion_real
_atom_type_scat_dispersion_imag
_atom_type_scat_source
C C 0.0181 0.0091 'International Tables Vol C Tables 4.2.6.8 and 6.1.1.4'
H H 0.0000 0.0000 'International Tables Vol C Tables 4.2.6.8 and 6.1.1.4'
O O 0.0492 0.0322 'International Tables Vol C Tables 4.2.6.8 and 6.1.1.4'
Ca Ca 0.3641 1.2855 'International Tables Vol C Tables 4.2.6.8 and 6.1.1.4'

loop_
_geom_angle_atom_site_label_1
_geom_angle_atom_site_label_2
_geom_angle_atom_site_label_3
_geom_angle_site_symmetry_1
_geom_angle_site_symmetry_3
_geom_angle
_geom_angle_publ_flag
O1W Ca1 O2 . . 109.84(6) ?
O1W Ca1 O3 . . 80.16(5) ?
O1W Ca1 O4 . . 89.11(5) ?
O1W Ca1 O5 . . 151.11(6) ?
O1W Ca1 O6 . . 151.97(6) ?
O2 Ca1 O3 . . 159.31(6) ?
O2 Ca1 O4 . . 144.90(6) ?
O2 Ca1 O5 . . 91.65(6) ?
O2 Ca1 O6 . . 74.00(5) ?
O3 Ca1 O4 . . 49.51(4) ?
O3 Ca1 O5 . . 73.72(5) ?
O3 Ca1 O6 . . 106.02(4) ?
O4 Ca1 O5 . . 83.32(5) ?
O4 Ca1 O6 . . 75.86(5) ?
O5 Ca1 O6 . . 51.43(4) ?
C11 C12 C13 . . 119.8(2) ?
C8 C13 C12 . . 119.4(2) ?
C8 C13 C14 . . 120.15(18) ?
C12 C13 C14 . . 120.46(19) ?
O4 C14 C13 . . 118.21(17) ?
O3 C14 O4 . . 121.54(17) ?
O3 C14 C13 . . 120.22(17) ?
C16 C15 C20 . . 119.9(2) ?
C15 C16 C17 . . 120.1(3) ?
C16 C17 C18 . . 120.5(3) ?
C17 C18 C19 . . 120.0(3) ?
C18 C19 C20 . . 120.0(3) ?
C15 C20 C19 . . 119.5(2) ?
C15 C20 C21 . . 120.1(2) ?
C19 C20 C21 . . 120.4(2) ?
O5 C21 C20 . . 120.62(19) ?
O6 C21 C20 . . 118.40(18) ?
O5 C21 O6 . . 120.98(19) ?
C2 C1 H1A . . 120.00 ?
C6 C1 H1A . . 120.00 ?
C1 C2 H2A . . 120.00 ?
C3 C2 H2A . . 121.00 ?
C2 C3 H3A . . 119.00 ?
C4 C3 H3A . . 119.00 ?
Ca1 O2 C7 . . 135.25(16) ?
Ca1 O3 C14 . . 85.74(11) ?
Ca1 O5 C21 . . 95.98(12) ?
Ca1 O6 C21 . . 91.59(11) ?
C7 O1 H1O . . 112(2) ?
Ca1 O1W H1W1 . . 119(2) ?
Ca1 O1W H2W1 . . 115(2) ?
H1W1 O1W H2W1 . . 99(3) ?
C2 C1 C6 . . 120.9(4) ?
C1 C2 C3 . . 119.0(4) ?
C2 C3 C4 . . 121.1(4) ?
C3 C4 C5 . . 119.9(5) ?
C4 C5 C6 . . 119.0(4) ?
C5 C6 C7 . . 120.6(2) ?
C1 C6 C7 . . 119.3(3) ?
C1 C6 C5 . . 120.2(3) ?
O1 C7 C6 . . 114.0(2) ?
O2 C7 C6 . . 122.8(2) ?
O1 C7 O2 . . 123.3(2) ?
C9 C8 C13 . . 120.0(2) ?
C8 C9 C10 . . 120.4(3) ?
C9 C10 C11 . . 120.1(2) ?
C10 C11 C12 . . 120.4(3) ?
C3 C4 H4A . . 120.00 ?
C5 C4 H4A . . 120.00 ?
C4 C5 H5A . . 121.00 ?
C6 C5 H5A . . 120.00 ?
C9 C8 H8A . . 120.00 ?
C13 C8 H8A . . 120.00 ?
C8 C9 H9A . . 120.00 ?
C10 C9 H9A . . 120.00 ?
C9 C10 H10A . . 120.00 ?
C11 C10 H10A . . 120.00 ?
C10 C11 H11A . . 120.00 ?
C12 C11 H11A . . 120.00 ?
C11 C12 H12A . . 120.00 ?
C13 C12 H12A . . 120.00 ?
C16 C15 H15A . . 120.00 ?
C20 C15 H15A . . 120.00 ?
C15 C16 H16A . . 120.00 ?
C17 C16 H16A . . 120.00 ?
C16 C17 H17A . . 120.00 ?
C18 C17 H17A . . 120.00 ?
C17 C18 H18A . . 120.00 ?
C19 C18 H18A . . 120.00 ?
C18 C19 H19A . . 120.00 ?
C20 C19 H19A . . 120.00 ?
Ca1 O4 C14 . . 98.75(11) ?
O1W Ca1 O3 . 3_655 75.71(6) ?
O1W Ca1 O4 . 3_665 75.41(6) ?
O2 Ca1 O3 . 3_655 87.72(6) ?
O2 Ca1 O4 . 3_665 81.92(6) ?
O3 Ca1 O3 . 3_655 77.05(5) ?
O3 Ca1 O4 . 3_665 118.58(4) ?
O3 Ca1 O4 3_655 . 126.34(5) ?
O4 Ca1 O4 . 3_665 74.47(4) ?
O3 Ca1 O5 3_655 . 86.45(5) ?
O4 Ca1 O5 3_665 . 128.29(5) ?
O3 Ca1 O6 3_655 . 132.20(5) ?
O4 Ca1 O6 3_665 . 77.79(5) ?
O3 Ca1 O4 3_655 3_665 143.74(5) ?
Ca1 O3 Ca1 . 3_655 102.95(5) ?
Ca1 O3 C14 3_655 . 169.26(13) ?
Ca1 O4 Ca1 . 3_665 105.53(5) ?
Ca1 O4 C14 3_665 . 151.28(12) ?

loop_
_geom_bond_atom_site_label_1
_geom_bond_atom_site_label_2
_geom_bond_site_symmetry_2
_geom_bond_distance
_geom_bond_publ_flag
O4 Ca1 1_555 2.4566(13) ?
Ca1 O3 3_655 2.3204(14) ?
Ca1 O4 3_665 2.3781(14) ?
Ca1 O1W . 2.3943(17) ?
Ca1 O2 . 2.4467(15) ?
Ca1 O5 . 2.4837(17) ?
Ca1 O6 . 2.5628(15) ?
Ca1 O3 . 2.7414(14) ?
Ca1 C21 . 2.892(2) ?
Ca1 C14 . 2.9272(18) ?
O1W Ca1 . 2.3944(17) ?
O1W H1W1 . 0.75(3) ?
O1W H2W1 . 0.89(3) ?
O1 C7 . 1.309(3) ?
O1 H1O . 0.92(4) ?
O2 C7 . 1.217(3) ?
O3 C14 . 1.250(2) ?
O3 Ca1 . 2.7414(14) ?
O4 C14 . 1.261(2) ?
O4 Ca1 . 2.4567(13) ?
O5 C21 . 1.245(3) ?
O5 Ca1 . 2.4838(17) ?
O6 C21 . 1.272(2) ?
O6 Ca1 . 2.5628(15) ?
C1 C6 . 1.364(4) ?
C1 C2 . 1.386(4) ?
C1 H1A . 0.9300 ?
C2 C3 . 1.354(6) ?
C2 H2A . 0.9300 ?
C3 C4 . 1.381(6) ?
C3 H3A . 0.9300 ?
C4 C5 . 1.385(5) ?
C4 H4A . 0.9300 ?
C5 C6 . 1.382(4) ?
C5 H5A . 0.9300 ?
C6 C7 . 1.487(3) ?
C8 C13 . 1.382(3) ?
C8 C9 . 1.387(3) ?
C8 H8A . 0.9300 ?
C9 C10 . 1.359(4) ?
C9 H9A . 0.9300 ?
C10 C11 . 1.369(4) ?
C10 H10A . 0.9300 ?
C11 C12 . 1.389(4) ?
C11 H11A . 0.9300 ?
C12 C13 . 1.377(3) ?
C12 H12A . 0.9300 ?
C13 C14 . 1.506(3) ?
C14 Ca1 . 2.9273(18) ?
C15 C20 . 1.378(3) ?
C15 C16 . 1.394(3) ?
C15 H15A . 0.9300 ?
C16 C17 . 1.360(4) ?
C16 H16A . 0.9300 ?
C17 C18 . 1.371(5) ?
C17 H17A . 0.9300 ?
C18 C19 . 1.383(4) ?
C18 H18A . 0.9300 ?
C19 C20 . 1.384(3) ?
C19 H19A . 0.9300 ?
C20 C21 . 1.498(3) ?
C21 Ca1 . 2.892(2) ?

loop_
_geom_hbond_atom_site_label_D
_geom_hbond_atom_site_label_H
_geom_hbond_atom_site_label_A
_geom_hbond_site_symmetry_A
_geom_hbond_distance_DH
_geom_hbond_distance_HA
_geom_hbond_distance_DA
_geom_hbond_angle_DHA
_geom_hbond_publ_flag
O1W H1W1 O5 3_655 0.76(3) 2.05(3) 2.779(2) 163(3) yes
O1 H1O O6 . 0.93(3) 1.68(3) 2.597(2) 167(3) yes
O1W H2W1 O6 3_665 0.89(3) 1.90(3) 2.754(2) 159(3) yes
